data_1528832
loop_
_publ_author_name
'Rozenberg, K.A.'
'Rastsvetaeva, R.K.'
'Verin, I.A.'

_publ_section_title
;
 Crystal structure of centrosymmetric 12-layer sodium-rich eudialyte
;
_journal_name_full Kristallografiya
_journal_page_first 446
_journal_page_last 450
_journal_volume 54
_journal_year 2009
_chemical_formula_sum 'Ca1.3 Ce0.1 Cl2.17 Fe0.25 H35.82 K0.03 Mn0.38 Na5.73 Nb0.07 O73.09 Si24.37 Sr0.2 Ti0.07 Zr'
_chemical_name_systematic
;
Na5.73 Sr0.2 K0.03 Ca1.3 Ce0.1 Mn0.38 Ti0.07 Nb0.07 Zr Fe0.25 (Si24.37 O72) 
O1.09 Cl2.17 H35.82
;
_space_group_IT_number 166
_symmetry_space_group_name_Hall '-R 3 2"'
_symmetry_space_group_name_H-M 'R -3 m :H'
_cell_angle_alpha 90
_cell_angle_beta 90
_cell_angle_gamma 120
_cell_formula_units_Z 3
_cell_length_a 14.226
_cell_length_b 14.226
_cell_length_c 30.339
_cell_volume 5317.378
_citation_journal_id_ASTM KRISAJ
_cod_data_source_file Rozenberg_KRISAJ_2009_1743.cif
_cod_data_source_block H35.82Ca1.3Ce0.1Cl2.17Fe0.25K0.03Mn0.38Na5.73Nb0.07O73.09Si24.37Sr0.2Ti0.07Zr1
_cod_original_cell_volume 5317.377
_cod_original_formula_sum
;
H35.82 Ca1.3 Ce0.1 Cl2.17 Fe0.25 K0.03 Mn0.38 Na5.73 Nb0.07 O73.09 Si24.37 
Sr0.2 Ti0.07 Zr1
;
_cod_database_code 1528832

loop_
_symmetry_equiv_pos_as_xyz
x,y,z
-y,x-y,z
-x+y,-x,z
y,x,-z
-x,-x+y,-z
x-y,-y,-z
-x,-y,-z
y,-x+y,-z
x-y,x,-z
-y,-x,z
x,x-y,z
-x+y,y,z
x+2/3,y+1/3,z+1/3
-y+2/3,x-y+1/3,z+1/3
-x+y+2/3,-x+1/3,z+1/3
y+2/3,x+1/3,-z+1/3
-x+2/3,-x+y+1/3,-z+1/3
x-y+2/3,-y+1/3,-z+1/3
-x+2/3,-y+1/3,-z+1/3
y+2/3,-x+y+1/3,-z+1/3
x-y+2/3,x+1/3,-z+1/3
-y+2/3,-x+1/3,z+1/3
x+2/3,x-y+1/3,z+1/3
-x+y+2/3,y+1/3,z+1/3
x+1/3,y+2/3,z+2/3
-y+1/3,x-y+2/3,z+2/3
-x+y+1/3,-x+2/3,z+2/3
y+1/3,x+2/3,-z+2/3
-x+1/3,-x+y+2/3,-z+2/3
x-y+1/3,-y+2/3,-z+2/3
-x+1/3,-y+2/3,-z+2/3
y+1/3,-x+y+2/3,-z+2/3
x-y+1/3,x+2/3,-z+2/3
-y+1/3,-x+2/3,z+2/3
x+1/3,x-y+2/3,z+2/3
-x+y+1/3,y+2/3,z+2/3

loop_
_atom_site_label
_atom_site_type_symbol
_atom_site_fract_x
_atom_site_fract_y
_atom_site_fract_z
_atom_site_occupancy
_atom_site_U_iso_or_equiv
Ti1 Ti+4 0.3333 0.6667 0.0457 0.03333 0.0
K1 K+1 0.1079 0.2158 0.1546 0.00556 0.0
Na2 Na+1 0.1079 0.2158 0.1546 0.28444 0.0
O12 O-2 0.6667 0.3333 0.142 0.07333 0.0
Ca1 Ca+2 0 0.2614 0 0.2167 0.0
Na3 Na+1 0.5881 0.4119 0.1628 0.04333 0.0
O1 O-2 0.4742 0.2371 0.2034 1 0.0
O3 O-2 0.605 0.395 0.2554 1 0.0
Na6 Na+1 0.1145 0.5572 0.0035 0.12333 0.0
Zr1 Zr+4 0 0.1667 0.1667 0.08333 0.0
O7 O-2 0.0211 0.5105 0.1133 1 0.0
O13 O-2 0.223 0.611 0.005 0.06667 0.0
Si3 Si+4 0.2084 0.4168 0.0758 1 0.0
Na1 Na+1 0 0.2614 0 0.03667 0.0
O10 O-2 0.6667 0.3333 0.0998 0.08333 0.0
Cl1 Cl-1 0.6667 0.3333 0.0415 1 0.0
Si1 Si+4 0.526 0.263 0.2519 1 0.0
Na4 Na+1 0.2345 0.4689 -0.0464 0.3 0.0
H1 H+1 0.6667 0.3333 0.0998 0.3333 0.0
Si4 Si+4 0.3333 0.6667 0.0887 0.18667 0.0
O6 O-2 0.1012 0.3803 0.1072 1 0.0
O2 O-2 0.2599 0.0297 0.206 1 0.0
Sr1 Sr+2 0.428 0.2142 0.0587 0.03333 0.0
Mn1 Mn+2 0 0.2614 0 0.0633 0.0
O4 O-2 0.4401 0.2196 0.2908 1 0.0
Ce1 Ce+3 0 0.2614 0 0.01667 0.0
Si2 Si+4 0.9926 0.6029 0.0969 1 0.0
Nb1 Nb+3 0.3333 0.6667 0.0457 0.03333 0.0
Fe1 Fe+3 0 0.5 0 0.08333 0.0
O11 O-2 0.3333 0.6667 0.1412 0.18667 0.0
O8 O-2 0.2729 0.5457 0.0732 1 0.0
Cl2 Cl-1 0.6667 0.3333 0.0998 0.08333 0.0
O5 O-2 0.4086 0.0353 0.0458 1 0.0
Na5 Na+1 0.2539 0.5078 0.1744 0.16667 0.0
O9 O-2 0.181 0.362 0.0291 1 0.0
